data_7008693
loop_
_publ_author_name
'Weitzer, Markus'
'Brooker, Sally'

_publ_section_title
;
 Dimetallic complexes of a structurally versatile pyridazine-containing
 Schiff-base macrocyclic ligand with pendant pyridine arms.
;
_journal_issue 14
_journal_name_full 'Dalton transactions (Cambridge, England : 2003)'
_journal_page_first 2448
_journal_page_last 2454
_journal_paper_doi 10.1039/b506051f
_journal_year 2005
_chemical_formula_sum 'C36 H42 Cl4 Cu2 N14 O16'
_chemical_formula_weight 1195.72
_chemical_name_systematic
;
?
;
_space_group_IT_number 2
_symmetry_cell_setting triclinic
_symmetry_space_group_name_Hall '-P 1'
_symmetry_space_group_name_H-M 'P -1'
_atom_sites_solution_hydrogens geom
_atom_sites_solution_primary direct
_atom_sites_solution_secondary difmap
_audit_creation_method SHELXL-97
_cell_angle_alpha 99.648(1)
_cell_angle_beta 101.602(1)
_cell_angle_gamma 112.359(1)
_cell_formula_units_Z 2
_cell_length_a 11.3739(1)
_cell_length_b 14.3390(3)
_cell_length_c 16.5674(2)
_cell_measurement_temperature 83(2)
_cell_volume 2357.26(7)
_computing_structure_refinement 'SHELXL-97 (Sheldrick, 1997)'
_computing_structure_solution 'SHELXS-97 (Sheldrick, 1990)'
_diffrn_ambient_temperature 83(2)
_diffrn_measured_fraction_theta_full 0.986
_diffrn_measured_fraction_theta_max 0.986
_diffrn_measurement_device_type 'Bruker SMART area detector'
_diffrn_measurement_method 'CCD area detector'
_diffrn_radiation_monochromator graphite
_diffrn_radiation_source 'fine-focus sealed tube'
_diffrn_radiation_type MoK\a
_diffrn_radiation_wavelength 0.71073
_diffrn_reflns_av_R_equivalents 0.0360
_diffrn_reflns_av_sigmaI/netI 0.0523
_diffrn_reflns_limit_h_max 13
_diffrn_reflns_limit_h_min -14
_diffrn_reflns_limit_k_max 17
_diffrn_reflns_limit_k_min -17
_diffrn_reflns_limit_l_max 20
_diffrn_reflns_limit_l_min 0
_diffrn_reflns_number 22850
_diffrn_reflns_theta_full 26.42
_diffrn_reflns_theta_max 26.42
_diffrn_reflns_theta_min 1.77
_exptl_absorpt_coefficient_mu 1.214
_exptl_absorpt_correction_T_max 0.85
_exptl_absorpt_correction_T_min 0.59
_exptl_absorpt_correction_type multi-scan
_exptl_absorpt_process_details 'SADABS (Bruker AXS Inc., 2000)'
_exptl_crystal_colour blue-purple
_exptl_crystal_density_diffrn 1.685
_exptl_crystal_density_method 'not measured'
_exptl_crystal_description block
_exptl_crystal_F_000 1220
_exptl_crystal_size_max 0.28
_exptl_crystal_size_mid 0.20
_exptl_crystal_size_min 0.18
_refine_diff_density_max 1.302
_refine_diff_density_min -0.720
_refine_diff_density_rms 0.089
_refine_ls_extinction_method none
_refine_ls_goodness_of_fit_ref 1.046
_refine_ls_hydrogen_treatment constr
_refine_ls_matrix_type full
_refine_ls_number_parameters 696
_refine_ls_number_reflns 9556
_refine_ls_number_restraints 18
_refine_ls_restrained_S_all 1.048
_refine_ls_R_factor_all 0.0696
_refine_ls_R_factor_gt 0.0485
_refine_ls_shift/su_max 0.001
_refine_ls_shift/su_mean 0.000
_refine_ls_structure_factor_coef Fsqd
_refine_ls_weighting_details 'calc w=1/[\s^2^(Fo^2^)+(0.0510P)^2^+3.9005P] where P=(Fo^2^+2Fc^2^)/3'
_refine_ls_weighting_scheme calc
_refine_ls_wR_factor_gt 0.1086
_refine_ls_wR_factor_ref 0.1197
_reflns_number_gt 7452
_reflns_number_total 9556
_reflns_threshold_expression >2sigma(I)
_cod_data_source_file b506051f.txt
_cod_data_source_block mw38a
_cod_depositor_comments
;
The following automatic conversions were performed:
'_symmetry_cell_setting' value 'Triclinic' changed to 'triclinic'
according to '/home/saulius/struct/CIF-dictionaries/cif_core.dic'
dictionary named 'cif_core.dic' version 2.4.1 from 2010-06-29.

Automatic conversion script
Id: cif_fix_enum 1527 2010-12-29 10:47:43Z saulius 
;
_cod_original_cell_volume 2357.25(6)
_cod_original_sg_symbol_H-M P-1
_cod_database_code 7008693

loop_
_symmetry_equiv_pos_as_xyz
'x, y, z'
'-x, -y, -z'

loop_
_atom_site_label
_atom_site_type_symbol
_atom_site_fract_x
_atom_site_fract_y
_atom_site_fract_z
_atom_site_U_iso_or_equiv
_atom_site_adp_type
_atom_site_occupancy
_atom_site_symmetry_multiplicity
_atom_site_calc_flag
_atom_site_refinement_flags
_atom_site_disorder_assembly
_atom_site_disorder_group
Cu1 Cu 0.30236(4) 0.80966(3) 0.14411(3) 0.01864(11) Uani 1 1 d . . .
Cu2 Cu 0.42148(4) 1.25107(3) 0.30240(3) 0.02009(11) Uani 1 1 d . . .
N1 N 0.1996(3) 0.8977(2) 0.15089(18) 0.0193(6) Uani 1 1 d . . .
N2 N 0.2379(3) 0.9932(2) 0.14000(19) 0.0215(6) Uani 1 1 d . . .
C2 C 0.1542(4) 1.0379(3) 0.1389(2) 0.0226(8) Uani 1 1 d . . .
C3 C 0.0298(4) 0.9907(3) 0.1527(3) 0.0297(9) Uani 1 1 d . . .
H3 H -0.0261 1.0258 0.1539 0.036 Uiso 1 1 calc R . .
C4 C -0.0083(4) 0.8921(3) 0.1643(3) 0.0308(9) Uani 1 1 d . . .
H4 H -0.0911 0.8567 0.1745 0.037 Uiso 1 1 calc R . .
C5 C 0.0787(4) 0.8457(3) 0.1606(2) 0.0239(8) Uani 1 1 d . . .
C6 C 0.0487(4) 0.7363(3) 0.1619(2) 0.0267(8) Uani 1 1 d . . .
H6 H -0.0333 0.6904 0.1677 0.032 Uiso 1 1 calc R . .
N3 N 0.1392(3) 0.7076(2) 0.15479(19) 0.0232(7) Uani 1 1 d . . .
C7 C 0.1295(4) 0.6015(3) 0.1460(3) 0.0303(9) Uani 1 1 d . . .
H7A H 0.0359 0.5492 0.1206 0.036 Uiso 1 1 calc R . .
H7B H 0.1640 0.5925 0.2025 0.036 Uiso 1 1 calc R . .
C8 C 0.2131(4) 0.5882(3) 0.0874(3) 0.0302(9) Uani 1 1 d . . .
H8A H 0.2281 0.5250 0.0900 0.036 Uiso 1 1 calc R . .
H8B H 0.1657 0.5794 0.0276 0.036 Uiso 1 1 calc R . .
N4 N 0.3436(3) 0.6831(2) 0.11566(19) 0.0224(7) Uani 1 1 d . . .
C30 C 0.4089(4) 0.6988(3) 0.0459(2) 0.0236(8) Uani 1 1 d . . .
H30A H 0.3403 0.6710 -0.0102 0.028 Uiso 1 1 calc R . .
H30B H 0.4651 0.6604 0.0456 0.028 Uiso 1 1 calc R . .
C31 C 0.4933(4) 0.8140(3) 0.0603(2) 0.0200(7) Uani 1 1 d . . .
C32 C 0.6103(4) 0.8527(3) 0.0376(2) 0.0237(8) Uani 1 1 d . . .
H32 H 0.6427 0.8062 0.0131 0.028 Uiso 1 1 calc R . .
C33 C 0.6789(4) 0.9594(3) 0.0508(2) 0.0259(8) Uani 1 1 d . . .
H33 H 0.7583 0.9867 0.0349 0.031 Uiso 1 1 calc R . .
C34 C 0.6311(4) 1.0264(3) 0.0876(2) 0.0228(8) Uani 1 1 d . . .
H34 H 0.6771 1.1000 0.0972 0.027 Uiso 1 1 calc R . .
C35 C 0.5158(4) 0.9840(3) 0.1099(2) 0.0231(8) Uani 1 1 d . . .
H35 H 0.4836 1.0296 0.1363 0.028 Uiso 1 1 calc R . .
N30 N 0.4469(3) 0.8799(2) 0.09566(18) 0.0188(6) Uani 1 1 d . . .
C9 C 0.4339(4) 0.6819(3) 0.1942(2) 0.0272(9) Uani 1 1 d . . .
H9A H 0.4849 0.6435 0.1770 0.033 Uiso 1 1 calc R . .
H9B H 0.3794 0.6435 0.2279 0.033 Uiso 1 1 calc R . .
C10 C 0.5299(4) 0.7900(3) 0.2504(2) 0.0262(8) Uani 1 1 d . . .
H10A H 0.5785 0.7848 0.3049 0.031 Uiso 1 1 calc R . .
H10B H 0.5955 0.8249 0.2213 0.031 Uiso 1 1 calc R . .
N5 N 0.4551(3) 0.8514(3) 0.26748(19) 0.0247(7) Uani 1 1 d . . .
C11 C 0.4852(4) 0.9082(3) 0.3417(2) 0.0284(9) Uani 1 1 d . . .
H11 H 0.5530 0.9091 0.3864 0.034 Uiso 1 1 calc R . .
N6 N 0.4399(3) 1.0534(2) 0.32279(19) 0.0250(7) Uani 1 1 d . . .
N7 N 0.3807(3) 1.1159(2) 0.33646(18) 0.0220(6) Uani 1 1 d . . .
C12 C 0.4143(4) 0.9738(3) 0.3594(2) 0.0252(8) Uani 1 1 d . . .
C13 C 0.3277(4) 0.9537(3) 0.4103(2) 0.0273(8) Uani 1 1 d . . .
H13 H 0.3146 0.8984 0.4371 0.033 Uiso 1 1 calc R . .
C14 C 0.2626(4) 1.0156(3) 0.4204(2) 0.0270(8) Uani 1 1 d . . .
H14 H 0.1991 1.0027 0.4516 0.032 Uiso 1 1 calc R . .
C15 C 0.2934(4) 1.0984(3) 0.3830(2) 0.0225(8) Uani 1 1 d . . .
C16 C 0.2400(4) 1.1774(3) 0.3920(2) 0.0251(8) Uani 1 1 d . . .
H16 H 0.1793 1.1757 0.4243 0.030 Uiso 1 1 calc R . .
N8 N 0.2804(3) 1.2476(2) 0.35397(19) 0.0242(7) Uani 1 1 d . . .
C17 C 0.2510(4) 1.3388(3) 0.3591(3) 0.0297(9) Uani 1 1 d . . .
H17A H 0.2212 1.3524 0.4102 0.036 Uiso 1 1 calc R . .
H17B H 0.1802 1.3274 0.3075 0.036 Uiso 1 1 calc R . .
C18 C 0.3805(4) 1.4308(3) 0.3651(2) 0.0273(8) Uani 1 1 d . . .
H18A H 0.3623 1.4907 0.3549 0.033 Uiso 1 1 calc R . .
H18B H 0.4428 1.4532 0.4232 0.033 Uiso 1 1 calc R . .
N9 N 0.4422(3) 1.3990(2) 0.30005(19) 0.0217(6) Uani 1 1 d . . .
C40 C 0.5872(4) 1.4653(3) 0.3226(3) 0.0272(8) Uani 1 1 d . . .
H40A H 0.6226 1.4968 0.3852 0.033 Uiso 1 1 calc R . .
H40B H 0.6028 1.5229 0.2945 0.033 Uiso 1 1 calc R . .
C41 C 0.6604(4) 1.4029(3) 0.2952(2) 0.0263(8) Uani 1 1 d . . .
C42 C 0.7819(4) 1.4483(3) 0.2801(3) 0.0320(9) Uani 1 1 d . . .
H42 H 0.8196 1.5205 0.2820 0.038 Uiso 1 1 calc R . .
C43 C 0.8481(4) 1.3878(3) 0.2622(3) 0.0348(10) Uani 1 1 d . . .
H43 H 0.9316 1.4179 0.2513 0.042 Uiso 1 1 calc R . .
C44 C 0.7913(4) 1.2822(3) 0.2602(3) 0.0316(9) Uani 1 1 d . . .
H44 H 0.8358 1.2395 0.2491 0.038 Uiso 1 1 calc R . .
C45 C 0.6691(4) 1.2413(3) 0.2745(2) 0.0269(8) Uani 1 1 d . . .
H45 H 0.6295 1.1691 0.2725 0.032 Uiso 1 1 calc R . .
N40 N 0.6033(3) 1.2998(2) 0.29139(18) 0.0221(6) Uani 1 1 d . . .
C19 C 0.3693(4) 1.3971(3) 0.2131(2) 0.0246(8) Uani 1 1 d . . .
H19A H 0.4122 1.4666 0.2028 0.029 Uiso 1 1 calc R . .
H19B H 0.2768 1.3838 0.2117 0.029 Uiso 1 1 calc R . .
C20 C 0.3675(4) 1.3135(3) 0.1420(2) 0.0254(8) Uani 1 1 d . . .
H20A H 0.3088 1.3083 0.0868 0.030 Uiso 1 1 calc R . .
H20B H 0.4582 1.3323 0.1364 0.030 Uiso 1 1 calc R . .
N10 N 0.3181(3) 1.2126(2) 0.16358(19) 0.0237(7) Uani 1 1 d . . .
C21 C 0.2037(4) 1.1418(3) 0.1195(2) 0.0255(8) Uani 1 1 d . . .
H21 H 0.1504 1.1548 0.0747 0.031 Uiso 1 1 calc R . .
Cl1 Cl 0.56594(9) 1.29664(7) 0.54667(5) 0.02302(19) Uani 1 1 d . . .
O11 O 0.5832(3) 1.3608(2) 0.48772(17) 0.0309(6) Uani 1 1 d D . .
O12 O 0.5726(3) 1.2006(2) 0.51072(17) 0.0287(6) Uani 1 1 d D . .
O13 O 0.4375(3) 1.2725(2) 0.56128(18) 0.0371(7) Uani 1 1 d D . .
O14 O 0.6692(3) 1.3513(2) 0.62689(16) 0.0303(6) Uani 1 1 d D . .
Cl2 Cl 0.68651(9) 0.58655(7) 0.11555(5) 0.02241(19) Uani 1 1 d . . .
O21 O 0.7383(3) 0.6460(2) 0.20431(19) 0.0450(8) Uani 1 1 d . . .
O22 O 0.5510(3) 0.5134(2) 0.09924(19) 0.0341(7) Uani 1 1 d . . .
O23 O 0.6953(3) 0.6590(2) 0.0644(2) 0.0443(8) Uani 1 1 d . . .
O24 O 0.7655(3) 0.5316(2) 0.0991(2) 0.0416(8) Uani 1 1 d . . .
Cl3 Cl 1.02939(9) 0.73411(7) -0.07933(6) 0.0265(2) Uani 1 1 d . . .
O31 O 1.1545(3) 0.7340(3) -0.0447(2) 0.0606(10) Uani 1 1 d D A .
O32 O 1.0409(6) 0.8081(5) -0.1283(5) 0.0577(16) Uani 0.59 1 d PD A 1
O33 O 0.9549(6) 0.6329(4) -0.1414(5) 0.0590(14) Uani 0.59 1 d PD A 1
O34 O 0.9576(7) 0.7437(7) -0.0213(4) 0.0610(17) Uani 0.59 1 d PD A 1
O35 O 1.0634(8) 0.8461(6) -0.0472(7) 0.0590(14) Uani 0.41 1 d PD A 2
O36 O 0.9708(9) 0.6988(10) -0.1662(5) 0.0610(17) Uani 0.41 1 d PD A 2
O37 O 0.9343(10) 0.6834(7) -0.0369(8) 0.0577(16) Uani 0.41 1 d PD A 2
Cl4 Cl 0.87645(10) 0.05427(8) 0.34775(7) 0.0362(2) Uani 1 1 d . . .
O41 O 0.7888(7) 0.0254(6) 0.2670(4) 0.086(3) Uani 0.68 1 d P B 1
O42 O 0.9533(5) 0.1647(4) 0.3779(4) 0.0498(14) Uani 0.68 1 d P B 1
O43 O 0.8072(6) 0.0177(5) 0.4069(3) 0.0657(16) Uani 0.68 1 d P B 1
O44 O 0.9687(6) 0.0066(4) 0.3435(4) 0.0633(16) Uani 0.68 1 d P B 1
O45 O 0.9558(12) 0.1443(10) 0.3165(11) 0.064(4) Uani 0.32 1 d P B 2
O46 O 0.8228(12) -0.0364(9) 0.2764(7) 0.050(3) Uani 0.32 1 d P B 2
O47 O 0.7549(13) 0.0635(11) 0.3573(15) 0.105(7) Uani 0.32 1 d P B 2
O48 O 0.9490(13) 0.0451(10) 0.4211(8) 0.078(4) Uani 0.32 1 d P B 2
N50 N 0.8765(4) 0.5865(3) 0.4847(2) 0.0444(10) Uani 1 1 d . . .
C50 C 0.9892(4) 0.6211(3) 0.4948(3) 0.0336(9) Uani 1 1 d . . .
C51 C 1.1309(4) 0.6649(4) 0.5053(3) 0.0411(11) Uani 1 1 d . . .
H51A H 1.1464 0.6635 0.4491 0.049 Uiso 1 1 calc R . .
H51B H 1.1691 0.6233 0.5329 0.049 Uiso 1 1 calc R . .
H51C H 1.1730 0.7373 0.5410 0.049 Uiso 1 1 calc R . .
N60 N 1.0470(4) 0.7640(3) 0.3412(3) 0.0494(10) Uani 1 1 d . . .
C60 C 0.9636(4) 0.7741(3) 0.3648(3) 0.0358(10) Uani 1 1 d . . .
C61 C 0.8587(5) 0.7871(4) 0.3957(3) 0.0424(11) Uani 1 1 d . . .
H61A H 0.8216 0.7322 0.4236 0.051 Uiso 1 1 calc R . .
H61B H 0.7886 0.7821 0.3474 0.051 Uiso 1 1 calc R . .
H61C H 0.8951 0.8559 0.4369 0.051 Uiso 1 1 calc R . .

loop_
_atom_site_aniso_label
_atom_site_aniso_U_11
_atom_site_aniso_U_22
_atom_site_aniso_U_33
_atom_site_aniso_U_23
_atom_site_aniso_U_13
_atom_site_aniso_U_12
Cu1 0.0195(2) 0.0188(2) 0.0199(2) 0.00777(18) 0.00846(18) 0.00820(18)
Cu2 0.0296(3) 0.0205(2) 0.0178(2) 0.00808(18) 0.01113(19) 0.0154(2)
N1 0.0187(15) 0.0190(15) 0.0194(15) 0.0068(12) 0.0061(12) 0.0063(13)
N2 0.0215(16) 0.0230(16) 0.0214(15) 0.0077(13) 0.0059(13) 0.0105(13)
C2 0.0204(18) 0.0245(19) 0.0192(18) 0.0028(15) 0.0000(15) 0.0098(16)
C3 0.0207(19) 0.034(2) 0.036(2) 0.0061(18) 0.0057(17) 0.0154(18)
C4 0.021(2) 0.036(2) 0.037(2) 0.0115(19) 0.0116(18) 0.0124(18)
C5 0.0177(18) 0.027(2) 0.0253(19) 0.0069(16) 0.0082(16) 0.0068(16)
C6 0.0219(19) 0.029(2) 0.029(2) 0.0128(17) 0.0098(17) 0.0079(17)
N3 0.0252(16) 0.0230(16) 0.0211(16) 0.0089(13) 0.0099(13) 0.0074(14)
C7 0.038(2) 0.022(2) 0.038(2) 0.0132(17) 0.023(2) 0.0117(18)
C8 0.038(2) 0.0180(19) 0.035(2) 0.0062(17) 0.0177(19) 0.0087(17)
N4 0.0278(17) 0.0232(16) 0.0207(16) 0.0094(13) 0.0130(14) 0.0113(14)
C30 0.028(2) 0.0230(19) 0.0214(19) 0.0052(15) 0.0132(16) 0.0095(16)
C31 0.0230(18) 0.0236(19) 0.0118(16) 0.0050(14) 0.0036(14) 0.0091(16)
C32 0.029(2) 0.028(2) 0.0174(18) 0.0069(15) 0.0099(16) 0.0129(17)
C33 0.0209(19) 0.032(2) 0.0218(19) 0.0090(16) 0.0085(16) 0.0068(17)
C34 0.0219(18) 0.0220(19) 0.0217(18) 0.0107(15) 0.0042(15) 0.0055(16)
C35 0.0227(19) 0.0238(19) 0.0238(19) 0.0080(16) 0.0057(16) 0.0108(16)
N30 0.0197(15) 0.0211(15) 0.0156(14) 0.0066(12) 0.0041(12) 0.0084(13)
C9 0.037(2) 0.036(2) 0.028(2) 0.0208(18) 0.0201(18) 0.0257(19)
C10 0.028(2) 0.039(2) 0.025(2) 0.0148(17) 0.0127(17) 0.0242(19)
N5 0.0246(16) 0.0319(18) 0.0196(16) 0.0047(14) 0.0069(13) 0.0149(15)
C11 0.034(2) 0.0201(19) 0.026(2) 0.0038(16) -0.0004(17) 0.0114(17)
N6 0.0365(19) 0.0267(17) 0.0164(15) 0.0058(13) 0.0059(14) 0.0193(15)
N7 0.0307(17) 0.0226(16) 0.0149(15) 0.0046(12) 0.0055(13) 0.0147(14)
C12 0.032(2) 0.0170(18) 0.0169(18) -0.0006(15) -0.0075(16) 0.0105(16)
C13 0.028(2) 0.023(2) 0.025(2) 0.0104(16) 0.0005(17) 0.0071(17)
C14 0.026(2) 0.028(2) 0.025(2) 0.0102(16) 0.0059(17) 0.0077(17)
C15 0.0261(19) 0.025(2) 0.0156(17) 0.0060(15) 0.0037(15) 0.0116(16)
C16 0.029(2) 0.033(2) 0.0181(18) 0.0079(16) 0.0086(16) 0.0164(18)
N8 0.0317(18) 0.0253(17) 0.0226(16) 0.0088(13) 0.0099(14) 0.0173(15)
C17 0.046(3) 0.035(2) 0.025(2) 0.0130(17) 0.0179(19) 0.030(2)
C18 0.042(2) 0.025(2) 0.0237(19) 0.0046(16) 0.0117(18) 0.0241(19)
N9 0.0307(17) 0.0204(16) 0.0184(15) 0.0062(12) 0.0080(13) 0.0147(14)
C40 0.031(2) 0.0198(19) 0.028(2) 0.0057(16) 0.0052(17) 0.0100(17)
C41 0.032(2) 0.028(2) 0.0191(18) 0.0059(16) 0.0054(16) 0.0131(18)
C42 0.034(2) 0.030(2) 0.029(2) 0.0102(18) 0.0089(18) 0.0094(19)
C43 0.033(2) 0.045(3) 0.028(2) 0.0124(19) 0.0147(19) 0.014(2)
C44 0.031(2) 0.043(2) 0.026(2) 0.0073(18) 0.0115(18) 0.021(2)
C45 0.034(2) 0.029(2) 0.0210(19) 0.0055(16) 0.0073(17) 0.0183(18)
N40 0.0269(17) 0.0239(16) 0.0156(15) 0.0053(12) 0.0050(13) 0.0117(14)
C19 0.031(2) 0.025(2) 0.0233(19) 0.0110(16) 0.0079(17) 0.0154(17)
C20 0.036(2) 0.025(2) 0.0201(19) 0.0102(16) 0.0097(17) 0.0147(17)
N10 0.0330(18) 0.0247(17) 0.0168(15) 0.0082(13) 0.0111(14) 0.0132(15)
C21 0.028(2) 0.027(2) 0.0243(19) 0.0090(16) 0.0050(17) 0.0160(18)
Cl1 0.0312(5) 0.0252(5) 0.0187(4) 0.0088(4) 0.0095(4) 0.0160(4)
O11 0.0473(18) 0.0338(16) 0.0261(14) 0.0183(12) 0.0173(13) 0.0248(14)
O12 0.0354(16) 0.0216(14) 0.0289(15) 0.0044(11) 0.0074(12) 0.0140(12)
O13 0.0339(16) 0.057(2) 0.0312(16) 0.0173(14) 0.0178(13) 0.0248(15)
O14 0.0376(16) 0.0324(15) 0.0204(14) 0.0057(12) 0.0034(12) 0.0176(13)
Cl2 0.0228(4) 0.0192(4) 0.0217(4) 0.0045(3) 0.0057(4) 0.0062(4)
O21 0.051(2) 0.0429(19) 0.0267(16) -0.0066(14) -0.0022(15) 0.0178(16)
O22 0.0273(15) 0.0290(15) 0.0401(17) 0.0086(13) 0.0155(13) 0.0034(12)
O23 0.0426(18) 0.0418(18) 0.051(2) 0.0302(16) 0.0153(16) 0.0127(15)
O24 0.0364(17) 0.0295(16) 0.060(2) 0.0036(15) 0.0197(16) 0.0157(14)
Cl3 0.0219(4) 0.0330(5) 0.0254(5) 0.0119(4) 0.0081(4) 0.0102(4)
O31 0.044(2) 0.110(3) 0.046(2) 0.029(2) 0.0123(17) 0.050(2)
O32 0.062(3) 0.057(3) 0.086(4) 0.051(3) 0.048(3) 0.032(3)
O33 0.035(3) 0.028(2) 0.099(4) 0.004(3) 0.010(3) 0.008(2)
O34 0.057(3) 0.140(6) 0.020(2) 0.030(3) 0.021(2) 0.070(4)
O35 0.035(3) 0.028(2) 0.099(4) 0.004(3) 0.010(3) 0.008(2)
O36 0.057(3) 0.140(6) 0.020(2) 0.030(3) 0.021(2) 0.070(4)
O37 0.062(3) 0.057(3) 0.086(4) 0.051(3) 0.048(3) 0.032(3)
Cl4 0.0349(6) 0.0291(5) 0.0376(6) 0.0083(4) 0.0023(5) 0.0107(4)
O41 0.076(5) 0.070(5) 0.043(3) 0.026(3) -0.026(3) -0.021(4)
O42 0.034(3) 0.026(3) 0.077(4) 0.001(3) 0.003(3) 0.013(2)
O43 0.065(4) 0.106(5) 0.043(3) 0.030(3) 0.037(3) 0.039(4)
O44 0.069(4) 0.037(3) 0.106(5) 0.022(3) 0.054(4) 0.030(3)
O45 0.033(6) 0.052(8) 0.096(11) 0.023(8) 0.000(8) 0.016(6)
O46 0.059(7) 0.039(6) 0.036(6) 0.003(5) 0.020(6) 0.004(6)
O47 0.053(8) 0.059(9) 0.23(2) 0.045(11) 0.061(11) 0.038(7)
O48 0.058(8) 0.058(8) 0.064(8) 0.020(7) -0.039(7) -0.004(6)
N50 0.038(2) 0.053(3) 0.036(2) 0.0036(18) 0.0147(18) 0.015(2)
C50 0.037(3) 0.041(2) 0.024(2) 0.0084(18) 0.0118(19) 0.016(2)
C51 0.032(2) 0.058(3) 0.035(2) 0.016(2) 0.011(2) 0.021(2)
N60 0.033(2) 0.060(3) 0.043(2) 0.014(2) 0.0115(19) 0.008(2)
C60 0.032(2) 0.036(2) 0.026(2) 0.0079(18) 0.0031(19) 0.0041(19)
C61 0.049(3) 0.044(3) 0.039(3) 0.011(2) 0.015(2) 0.023(2)

loop_
_atom_type_symbol
_atom_type_description
_atom_type_scat_dispersion_real
_atom_type_scat_dispersion_imag
_atom_type_scat_source
C C 0.0033 0.0016 'International Tables Vol C Tables 4.2.6.8 and 6.1.1.4'
H H 0.0000 0.0000 'International Tables Vol C Tables 4.2.6.8 and 6.1.1.4'
N N 0.0061 0.0033 'International Tables Vol C Tables 4.2.6.8 and 6.1.1.4'
O O 0.0106 0.0060 'International Tables Vol C Tables 4.2.6.8 and 6.1.1.4'
Cl Cl 0.1484 0.1585 'International Tables Vol C Tables 4.2.6.8 and 6.1.1.4'
Cu Cu 0.3201 1.2651 'International Tables Vol C Tables 4.2.6.8 and 6.1.1.4'

loop_
_geom_angle_atom_site_label_1
_geom_angle_atom_site_label_2
_geom_angle_atom_site_label_3
_geom_angle
_geom_angle_site_symmetry_1
_geom_angle_site_symmetry_3
_geom_angle_publ_flag
N3 Cu1 N30 160.92(12) . . y
N3 Cu1 N1 80.42(12) . . y
N30 Cu1 N1 106.81(11) . . y
N3 Cu1 N4 83.82(12) . . y
N30 Cu1 N4 85.10(12) . . y
N1 Cu1 N4 160.79(12) . . y
N3 Cu1 N5 105.67(12) . . y
N30 Cu1 N5 88.45(12) . . y
N1 Cu1 N5 111.08(12) . . y
N4 Cu1 N5 83.69(12) . . y
N8 Cu2 N40 157.49(13) . . y
N8 Cu2 N7 80.15(12) . . y
N40 Cu2 N7 106.70(12) . . y
N8 Cu2 N9 83.90(12) . . y
N40 Cu2 N9 85.19(12) . . y
N7 Cu2 N9 161.94(12) . . y
N8 Cu2 N10 101.79(12) . . y
N40 Cu2 N10 96.34(12) . . y
N7 Cu2 N10 108.44(12) . . y
N9 Cu2 N10 83.03(11) . . y
N2 N1 C5 121.4(3) . . ?
N2 N1 Cu1 125.5(2) . . ?
C5 N1 Cu1 112.8(2) . . ?
N1 N2 C2 118.6(3) . . ?
N2 C2 C3 123.1(3) . . ?
N2 C2 C21 113.9(3) . . ?
C3 C2 C21 123.0(3) . . ?
C4 C3 C2 117.6(3) . . ?
C3 C4 C5 117.6(3) . . ?
N1 C5 C4 121.4(3) . . ?
N1 C5 C6 113.2(3) . . ?
C4 C5 C6 125.2(3) . . ?
N3 C6 C5 115.7(3) . . ?
C6 N3 C7 126.3(3) . . ?
C6 N3 Cu1 117.8(3) . . ?
C7 N3 Cu1 115.7(2) . . ?
N3 C7 C8 106.2(3) . . ?
N4 C8 C7 109.1(3) . . ?
C9 N4 C30 112.0(3) . . ?
C9 N4 C8 111.1(3) . . ?
C30 N4 C8 113.0(3) . . ?
C9 N4 Cu1 108.7(2) . . ?
C30 N4 Cu1 105.2(2) . . ?
C8 N4 Cu1 106.4(2) . . ?
N4 C30 C31 109.6(3) . . ?
N30 C31 C32 120.6(3) . . ?
N30 C31 C30 115.9(3) . . ?
C32 C31 C30 123.5(3) . . ?
C33 C32 C31 119.4(3) . . ?
C32 C33 C34 119.7(3) . . ?
C35 C34 C33 118.6(3) . . ?
N30 C35 C34 122.1(3) . . ?
C35 N30 C31 119.7(3) . . ?
C35 N30 Cu1 126.3(2) . . ?
C31 N30 Cu1 112.5(2) . . ?
N4 C9 C10 113.3(3) . . ?
N5 C10 C9 108.9(3) . . ?
C11 N5 C10 119.0(3) . . ?
C11 N5 Cu1 136.1(3) . . ?
C10 N5 Cu1 104.9(2) . . ?
N5 C11 C12 119.7(3) . . ?
N7 N6 C12 117.9(3) . . ?
N6 N7 C15 121.5(3) . . ?
N6 N7 Cu2 125.3(2) . . ?
C15 N7 Cu2 113.0(2) . . ?
N6 C12 C13 123.1(3) . . ?
N6 C12 C11 114.6(3) . . ?
C13 C12 C11 122.3(3) . . ?
C14 C13 C12 118.3(3) . . ?
C13 C14 C15 117.0(4) . . ?
N7 C15 C14 122.2(3) . . ?
N7 C15 C16 113.3(3) . . ?
C14 C15 C16 124.5(3) . . ?
N8 C16 C15 115.6(3) . . ?
C16 N8 C17 125.9(3) . . ?
C16 N8 Cu2 117.3(3) . . ?
C17 N8 Cu2 115.7(2) . . ?
N8 C17 C18 106.0(3) . . ?
N9 C18 C17 109.9(3) . . ?
C40 N9 C18 112.7(3) . . ?
C40 N9 C19 112.3(3) . . ?
C18 N9 C19 109.6(3) . . ?
C40 N9 Cu2 106.1(2) . . ?
C18 N9 Cu2 106.0(2) . . ?
C19 N9 Cu2 109.9(2) . . ?
N9 C40 C41 111.7(3) . . ?
N40 C41 C42 121.5(4) . . ?
N40 C41 C40 115.7(3) . . ?
C42 C41 C40 122.7(4) . . ?
C41 C42 C43 119.4(4) . . ?
C42 C43 C44 119.3(4) . . ?
C45 C44 C43 118.5(4) . . ?
N40 C45 C44 122.5(4) . . ?
C45 N40 C41 118.8(3) . . ?
C45 N40 Cu2 127.6(3) . . ?
C41 N40 Cu2 113.4(2) . . ?
N9 C19 C20 112.4(3) . . ?
N10 C20 C19 108.4(3) . . ?
C21 N10 C20 118.7(3) . . ?
C21 N10 Cu2 129.6(2) . . ?
C20 N10 Cu2 104.6(2) . . ?
N10 C21 C2 119.2(3) . . ?
O11 Cl1 O12 109.35(16) . . ?
O11 Cl1 O14 110.08(17) . . ?
O12 Cl1 O14 109.17(16) . . ?
O11 Cl1 O13 109.43(17) . . ?
O12 Cl1 O13 109.32(18) . . ?
O14 Cl1 O13 109.47(17) . . ?
O22 Cl2 O23 110.63(18) . . ?
O22 Cl2 O24 110.05(17) . . ?
O23 Cl2 O24 110.7(2) . . ?
O22 Cl2 O21 109.18(19) . . ?
O23 Cl2 O21 107.7(2) . . ?
O24 Cl2 O21 108.5(2) . . ?
O36 Cl3 O34 122.2(4) . . ?
O36 Cl3 O32 60.8(5) . . ?
O34 Cl3 O32 111.4(4) . . ?
O36 Cl3 O31 119.5(4) . . ?
O34 Cl3 O31 116.1(3) . . ?
O32 Cl3 O31 111.5(3) . . ?
O36 Cl3 O37 109.2(6) . . ?
O34 Cl3 O37 31.8(4) . . ?
O32 Cl3 O37 134.2(5) . . ?
O31 Cl3 O37 111.4(5) . . ?
O36 Cl3 O33 44.1(5) . . ?
O34 Cl3 O33 108.7(4) . . ?
O32 Cl3 O33 104.9(4) . . ?
O31 Cl3 O33 103.4(3) . . ?
O37 Cl3 O33 80.1(5) . . ?
O36 Cl3 O35 111.5(6) . . ?
O34 Cl3 O35 72.1(5) . . ?
O32 Cl3 O35 53.1(5) . . ?
O31 Cl3 O35 100.1(4) . . ?
O37 Cl3 O35 103.9(6) . . ?
O33 Cl3 O35 152.9(5) . . ?
O48 Cl4 O41 159.6(6) . . ?
O48 Cl4 O43 63.0(7) . . ?
O41 Cl4 O43 110.7(4) . . ?
O48 Cl4 O42 88.3(6) . . ?
O41 Cl4 O42 111.8(4) . . ?
O43 Cl4 O42 109.9(4) . . ?
O48 Cl4 O46 114.1(8) . . ?
O41 Cl4 O46 46.5(5) . . ?
O43 Cl4 O46 103.2(5) . . ?
O42 Cl4 O46 146.0(5) . . ?
O48 Cl4 O44 59.3(7) . . ?
O41 Cl4 O44 108.8(5) . . ?
O43 Cl4 O44 108.1(4) . . ?
O42 Cl4 O44 107.4(3) . . ?
O46 Cl4 O44 68.1(6) . . ?
O48 Cl4 O47 112.8(11) . . ?
O41 Cl4 O47 71.6(9) . . ?
O43 Cl4 O47 54.2(8) . . ?
O42 Cl4 O47 92.0(6) . . ?
O46 Cl4 O47 101.4(9) . . ?
O44 Cl4 O47 158.1(6) . . ?
O48 Cl4 O45 113.3(7) . . ?
O41 Cl4 O45 82.2(6) . . ?
O43 Cl4 O45 149.3(7) . . ?
O42 Cl4 O45 40.5(5) . . ?
O46 Cl4 O45 105.5(8) . . ?
O44 Cl4 O45 92.7(5) . . ?
O47 Cl4 O45 108.9(8) . . ?
N50 C50 C51 178.6(5) . . ?
N60 C60 C61 179.3(5) . . ?

loop_
_geom_bond_atom_site_label_1
_geom_bond_atom_site_label_2
_geom_bond_distance
_geom_bond_site_symmetry_2
_geom_bond_publ_flag
Cu1 N3 1.942(3) . y
Cu1 N30 1.976(3) . y
Cu1 N1 2.025(3) . y
Cu1 N4 2.045(3) . y
Cu1 N5 2.219(3) . y
Cu2 N8 1.953(3) . y
Cu2 N40 1.973(3) . y
Cu2 N7 2.019(3) . y
Cu2 N9 2.051(3) . y
Cu2 N10 2.229(3) . y
N1 N2 1.326(4) . ?
N1 C5 1.350(4) . ?
N2 C2 1.333(4) . ?
C2 C3 1.401(5) . ?
C2 C21 1.495(5) . ?
C3 C4 1.373(6) . ?
C4 C5 1.391(5) . ?
C5 C6 1.479(5) . ?
C6 N3 1.264(5) . ?
N3 C7 1.462(5) . ?
C7 C8 1.527(5) . ?
C8 N4 1.498(5) . ?
N4 C9 1.494(5) . ?
N4 C30 1.497(4) . ?
C30 C31 1.508(5) . ?
C31 N30 1.354(4) . ?
C31 C32 1.390(5) . ?
C32 C33 1.381(5) . ?
C33 C34 1.387(5) . ?
C34 C35 1.375(5) . ?
C35 N30 1.348(5) . ?
C9 C10 1.510(6) . ?
C10 N5 1.471(4) . ?
N5 C11 1.256(5) . ?
C11 C12 1.484(5) . ?
N6 N7 1.328(4) . ?
N6 C12 1.344(5) . ?
N7 C15 1.351(5) . ?
C12 C13 1.401(6) . ?
C13 C14 1.366(5) . ?
C14 C15 1.391(5) . ?
C15 C16 1.476(5) . ?
C16 N8 1.265(5) . ?
N8 C17 1.461(5) . ?
C17 C18 1.529(6) . ?
C18 N9 1.498(4) . ?
N9 C40 1.484(5) . ?
N9 C19 1.501(5) . ?
C40 C41 1.510(5) . ?
C41 N40 1.355(5) . ?
C41 C42 1.380(5) . ?
C42 C43 1.382(6) . ?
C43 C44 1.393(6) . ?
C44 C45 1.375(5) . ?
C45 N40 1.351(5) . ?
C19 C20 1.524(5) . ?
C20 N10 1.474(5) . ?
N10 C21 1.274(5) . ?
Cl1 O11 1.442(3) . ?
Cl1 O12 1.442(3) . ?
Cl1 O14 1.443(3) . ?
Cl1 O13 1.448(3) . ?
Cl2 O22 1.434(3) . ?
Cl2 O23 1.435(3) . ?
Cl2 O24 1.438(3) . ?
Cl2 O21 1.444(3) . ?
Cl3 O36 1.373(7) . ?
Cl3 O34 1.403(5) . ?
Cl3 O32 1.423(5) . ?
Cl3 O31 1.424(3) . ?
Cl3 O37 1.439(9) . ?
Cl3 O33 1.447(6) . ?
Cl3 O35 1.473(8) . ?
Cl4 O48 1.382(11) . ?
Cl4 O41 1.386(5) . ?
Cl4 O43 1.423(5) . ?
Cl4 O42 1.424(5) . ?
Cl4 O46 1.432(10) . ?
Cl4 O44 1.460(5) . ?
Cl4 O47 1.475(12) . ?
Cl4 O45 1.508(13) . ?
N50 C50 1.148(5) . ?
C50 C51 1.451(6) . ?
N60 C60 1.144(6) . ?
C60 C61 1.450(6) . ?

loop_
_geom_torsion_atom_site_label_1
_geom_torsion_atom_site_label_2
_geom_torsion_atom_site_label_3
_geom_torsion_atom_site_label_4
_geom_torsion
_geom_torsion_site_symmetry_1
_geom_torsion_site_symmetry_2
_geom_torsion_site_symmetry_3
_geom_torsion_site_symmetry_4
_geom_torsion_publ_flag
N3 Cu1 N1 N2 -173.2(3) . . . . ?
N30 Cu1 N1 N2 -11.4(3) . . . . ?
N4 Cu1 N1 N2 -138.0(3) . . . . ?
N5 Cu1 N1 N2 83.6(3) . . . . ?
N3 Cu1 N1 C5 1.3(3) . . . . ?
N30 Cu1 N1 C5 163.1(2) . . . . ?
N4 Cu1 N1 C5 36.5(5) . . . . ?
N5 Cu1 N1 C5 -101.9(3) . . . . ?
C5 N1 N2 C2 0.1(5) . . . . ?
Cu1 N1 N2 C2 174.2(2) . . . . ?
N1 N2 C2 C3 3.0(5) . . . . ?
N1 N2 C2 C21 -175.5(3) . . . . ?
N2 C2 C3 C4 -2.7(6) . . . . ?
C21 C2 C3 C4 175.7(4) . . . . ?
C2 C3 C4 C5 -0.7(6) . . . . ?
N2 N1 C5 C4 -3.5(5) . . . . ?
Cu1 N1 C5 C4 -178.3(3) . . . . ?
N2 N1 C5 C6 173.3(3) . . . . ?
Cu1 N1 C5 C6 -1.4(4) . . . . ?
C3 C4 C5 N1 3.7(6) . . . . ?
C3 C4 C5 C6 -172.7(4) . . . . ?
N1 C5 C6 N3 0.8(5) . . . . ?
C4 C5 C6 N3 177.4(4) . . . . ?
C5 C6 N3 C7 -173.7(3) . . . . ?
C5 C6 N3 Cu1 0.4(4) . . . . ?
N30 Cu1 N3 C6 -115.1(4) . . . . ?
N1 Cu1 N3 C6 -0.9(3) . . . . ?
N4 Cu1 N3 C6 -169.9(3) . . . . ?
N5 Cu1 N3 C6 108.5(3) . . . . ?
N30 Cu1 N3 C7 59.6(5) . . . . ?
N1 Cu1 N3 C7 173.8(3) . . . . ?
N4 Cu1 N3 C7 4.8(3) . . . . ?
N5 Cu1 N3 C7 -76.8(3) . . . . ?
C6 N3 C7 C8 145.4(4) . . . . ?
Cu1 N3 C7 C8 -28.8(4) . . . . ?
N3 C7 C8 N4 46.0(4) . . . . ?
C7 C8 N4 C9 76.1(4) . . . . ?
C7 C8 N4 C30 -157.0(3) . . . . ?
C7 C8 N4 Cu1 -42.1(3) . . . . ?
N3 Cu1 N4 C9 -98.8(2) . . . . ?
N30 Cu1 N4 C9 96.7(2) . . . . ?
N1 Cu1 N4 C9 -133.8(3) . . . . ?
N5 Cu1 N4 C9 7.7(2) . . . . ?
N3 Cu1 N4 C30 141.1(2) . . . . ?
N30 Cu1 N4 C30 -23.4(2) . . . . ?
N1 Cu1 N4 C30 106.1(4) . . . . ?
N5 Cu1 N4 C30 -112.4(2) . . . . ?
N3 Cu1 N4 C8 20.9(2) . . . . ?
N30 Cu1 N4 C8 -143.5(2) . . . . ?
N1 Cu1 N4 C8 -14.0(5) . . . . ?
N5 Cu1 N4 C8 127.5(2) . . . . ?
C9 N4 C30 C31 -82.7(4) . . . . ?
C8 N4 C30 C31 150.9(3) . . . . ?
Cu1 N4 C30 C31 35.2(3) . . . . ?
N4 C30 C31 N30 -34.0(4) . . . . ?
N4 C30 C31 C32 147.6(3) . . . . ?
N30 C31 C32 C33 -0.3(5) . . . . ?
C30 C31 C32 C33 178.0(3) . . . . ?
C31 C32 C33 C34 0.8(5) . . . . ?
C32 C33 C34 C35 0.0(5) . . . . ?
C33 C34 C35 N30 -1.3(5) . . . . ?
C34 C35 N30 C31 1.8(5) . . . . ?
C34 C35 N30 Cu1 166.9(3) . . . . ?
C32 C31 N30 C35 -0.9(5) . . . . ?
C30 C31 N30 C35 -179.4(3) . . . . ?
C32 C31 N30 Cu1 -167.9(3) . . . . ?
C30 C31 N30 Cu1 13.6(4) . . . . ?
N3 Cu1 N30 C35 145.6(4) . . . . ?
N1 Cu1 N30 C35 35.6(3) . . . . ?
N4 Cu1 N30 C35 -159.7(3) . . . . ?
N5 Cu1 N30 C35 -75.9(3) . . . . ?
N3 Cu1 N30 C31 -48.4(5) . . . . ?
N1 Cu1 N30 C31 -158.4(2) . . . . ?
N4 Cu1 N30 C31 6.2(2) . . . . ?
N5 Cu1 N30 C31 90.0(2) . . . . ?
C30 N4 C9 C10 81.9(4) . . . . ?
C8 N4 C9 C10 -150.6(3) . . . . ?
Cu1 N4 C9 C10 -33.9(3) . . . . ?
N4 C9 C10 N5 51.9(4) . . . . ?
C9 C10 N5 C11 137.7(4) . . . . ?
C9 C10 N5 Cu1 -40.3(3) . . . . ?
N3 Cu1 N5 C11 -77.4(4) . . . . ?
N30 Cu1 N5 C11 115.6(4) . . . . ?
N1 Cu1 N5 C11 8.2(4) . . . . ?
N4 Cu1 N5 C11 -159.1(4) . . . . ?
N3 Cu1 N5 C10 100.2(2) . . . . ?
N30 Cu1 N5 C10 -66.8(2) . . . . ?
N1 Cu1 N5 C10 -174.3(2) . . . . ?
N4 Cu1 N5 C10 18.4(2) . . . . ?
C10 N5 C11 C12 177.7(3) . . . . ?
Cu1 N5 C11 C12 -5.0(6) . . . . ?
C12 N6 N7 C15 -2.4(5) . . . . ?
C12 N6 N7 Cu2 171.2(3) . . . . ?
N8 Cu2 N7 N6 179.3(3) . . . . ?
N40 Cu2 N7 N6 -22.7(3) . . . . ?
N9 Cu2 N7 N6 -152.4(4) . . . . ?
N10 Cu2 N7 N6 80.1(3) . . . . ?
N8 Cu2 N7 C15 -6.6(3) . . . . ?
N40 Cu2 N7 C15 151.3(2) . . . . ?
N9 Cu2 N7 C15 21.7(6) . . . . ?
N10 Cu2 N7 C15 -105.9(3) . . . . ?
N7 N6 C12 C13 0.6(5) . . . . ?
N7 N6 C12 C11 -179.5(3) . . . . ?
N5 C11 C12 N6 -68.5(5) . . . . ?
N5 C11 C12 C13 111.5(4) . . . . ?
N6 C12 C13 C14 2.5(6) . . . . ?
C11 C12 C13 C14 -177.4(4) . . . . ?
C12 C13 C14 C15 -3.6(5) . . . . ?
N6 N7 C15 C14 1.2(5) . . . . ?
Cu2 N7 C15 C14 -173.1(3) . . . . ?
N6 N7 C15 C16 179.1(3) . . . . ?
Cu2 N7 C15 C16 4.8(4) . . . . ?
C13 C14 C15 N7 1.9(6) . . . . ?
C13 C14 C15 C16 -175.7(4) . . . . ?
N7 C15 C16 N8 1.5(5) . . . . ?
C14 C15 C16 N8 179.4(4) . . . . ?
C15 C16 N8 C17 -174.5(3) . . . . ?
C15 C16 N8 Cu2 -7.5(4) . . . . ?
N40 Cu2 N8 C16 -102.2(4) . . . . ?
N7 Cu2 N8 C16 7.9(3) . . . . ?
N9 Cu2 N8 C16 -163.6(3) . . . . ?
N10 Cu2 N8 C16 114.9(3) . . . . ?
N40 Cu2 N8 C17 66.2(4) . . . . ?
N7 Cu2 N8 C17 176.3(3) . . . . ?
N9 Cu2 N8 C17 4.8(3) . . . . ?
N10 Cu2 N8 C17 -76.8(3) . . . . ?
C16 N8 C17 C18 138.9(4) . . . . ?
Cu2 N8 C17 C18 -28.4(4) . . . . ?
N8 C17 C18 N9 45.9(4) . . . . ?
C17 C18 N9 C40 -157.6(3) . . . . ?
C17 C18 N9 C19 76.6(4) . . . . ?
C17 C18 N9 Cu2 -41.9(3) . . . . ?
N8 Cu2 N9 C40 140.7(2) . . . . ?
N40 Cu2 N9 C40 -19.5(2) . . . . ?
N7 Cu2 N9 C40 112.7(4) . . . . ?
N10 Cu2 N9 C40 -116.6(2) . . . . ?
N8 Cu2 N9 C18 20.7(2) . . . . ?
N40 Cu2 N9 C18 -139.6(2) . . . . ?
N7 Cu2 N9 C18 -7.4(5) . . . . ?
N10 Cu2 N9 C18 123.4(2) . . . . ?
N8 Cu2 N9 C19 -97.7(2) . . . . ?
N40 Cu2 N9 C19 102.0(2) . . . . ?
N7 Cu2 N9 C19 -125.7(4) . . . . ?
N10 Cu2 N9 C19 5.0(2) . . . . ?
C18 N9 C40 C41 145.1(3) . . . . ?
C19 N9 C40 C41 -90.6(4) . . . . ?
Cu2 N9 C40 C41 29.5(3) . . . . ?
N9 C40 C41 N40 -27.9(5) . . . . ?
N9 C40 C41 C42 156.1(4) . . . . ?
N40 C41 C42 C43 -1.2(6) . . . . ?
C40 C41 C42 C43 174.6(4) . . . . ?
C41 C42 C43 C44 -0.4(6) . . . . ?
C42 C43 C44 C45 1.3(6) . . . . ?
C43 C44 C45 N40 -0.8(6) . . . . ?
C44 C45 N40 C41 -0.7(5) . . . . ?
C44 C45 N40 Cu2 173.6(3) . . . . ?
C42 C41 N40 C45 1.7(5) . . . . ?
C40 C41 N40 C45 -174.4(3) . . . . ?
C42 C41 N40 Cu2 -173.4(3) . . . . ?
C40 C41 N40 Cu2 10.6(4) . . . . ?
N8 Cu2 N40 C45 129.8(4) . . . . ?
N7 Cu2 N40 C45 24.9(3) . . . . ?
N9 Cu2 N40 C45 -169.0(3) . . . . ?
N10 Cu2 N40 C45 -86.6(3) . . . . ?
N8 Cu2 N40 C41 -55.7(4) . . . . ?
N7 Cu2 N40 C41 -160.6(2) . . . . ?
N9 Cu2 N40 C41 5.5(2) . . . . ?
N10 Cu2 N40 C41 88.0(3) . . . . ?
C40 N9 C19 C20 86.2(4) . . . . ?
C18 N9 C19 C20 -147.7(3) . . . . ?
Cu2 N9 C19 C20 -31.6(4) . . . . ?
N9 C19 C20 N10 52.2(4) . . . . ?
C19 C20 N10 C21 109.9(4) . . . . ?
C19 C20 N10 Cu2 -43.4(3) . . . . ?
N8 Cu2 N10 C21 -45.3(3) . . . . ?
N40 Cu2 N10 C21 148.1(3) . . . . ?
N7 Cu2 N10 C21 38.1(4) . . . . ?
N9 Cu2 N10 C21 -127.5(3) . . . . ?
N8 Cu2 N10 C20 104.0(2) . . . . ?
N40 Cu2 N10 C20 -62.6(2) . . . . ?
N7 Cu2 N10 C20 -172.6(2) . . . . ?
N9 Cu2 N10 C20 21.7(2) . . . . ?
C20 N10 C21 C2 178.1(3) . . . . ?
Cu2 N10 C21 C2 -36.3(5) . . . . ?
N2 C2 C21 N10 -53.0(5) . . . . ?
C3 C2 C21 N10 128.5(4) . . . . ?
